data_7250563
loop_
_publ_author_name
'Liu, Huimin'
'Zhuang, Zeyan'
'Hou, Yawen'
'Zhu, Yujiao'
'Xu, Ruofeng'
'Chen, Bin'
'Hu, Rong'
'Zhao, Zujin'

_publ_section_title
;
 Oxidation reduces spin-orbital coupling to achieve robust fluorescent
 emission in halogen substituted
 dithieno[3,2-b:2&#x2032;,3&#x2032;-d]thiophene
;
_journal_name_full 'Physical Chemistry Chemical Physics'
_journal_paper_doi 10.1039/D5CP01121C
_journal_year 2025
_chemical_formula_moiety 'C8 H2 Br2 O2 S3'
_chemical_formula_sum 'C8 H2 Br2 O2 S3'
_chemical_formula_weight 386.10
_space_group_crystal_system monoclinic
_space_group_IT_number 15
_space_group_name_Hall '-C 2yc'
_space_group_name_H-M_alt 'C 1 2/c 1'
_atom_sites_solution_hydrogens geom
_audit_creation_method SHELXL-2019/2
_audit_update_record
;
2024-08-21 deposited with the CCDC.	2025-06-17 downloaded from the CCDC.
;
_cell_angle_alpha 90
_cell_angle_beta 99.34(3)
_cell_angle_gamma 90
_cell_formula_units_Z 4
_cell_length_a 16.412(3)
_cell_length_b 6.9676(14)
_cell_length_c 9.5683(19)
_cell_measurement_reflns_used 3203
_cell_measurement_temperature 293(2)
_cell_measurement_theta_max 27.5
_cell_measurement_theta_min 3.0
_cell_volume 1079.7(4)
_computing_cell_refinement RAPID-AUTO
_computing_data_collection 'RAPID-AUTO (Rigaku, 1998)'
_computing_data_reduction 'CrystalStructure (Rigaku/MSC, 2004)'
_computing_molecular_graphics 'ORTEPII (Johnson, 1976)'
_computing_publication_material 'SHELXL-2016/6 (Sheldrick, 2016)'
_computing_structure_refinement 'SHELXL-2016/6 (Sheldrick, 2016)'
_computing_structure_solution 'SHELXL-2016/6 (Sheldrick, 2016)'
_diffrn_ambient_temperature 293(2)
_diffrn_measured_fraction_theta_full 0.997
_diffrn_measured_fraction_theta_max 0.997
_diffrn_measurement_device_type 'Rigaku R-AXIS RAPID'
_diffrn_measurement_method '\w scans'
_diffrn_radiation_type MoK\a
_diffrn_radiation_wavelength 0.71073
_diffrn_reflns_av_R_equivalents 0.0898
_diffrn_reflns_av_unetI/netI 0.0709
_diffrn_reflns_Laue_measured_fraction_full 0.997
_diffrn_reflns_Laue_measured_fraction_max 0.997
_diffrn_reflns_limit_h_max 19
_diffrn_reflns_limit_h_min -19
_diffrn_reflns_limit_k_max 8
_diffrn_reflns_limit_k_min -8
_diffrn_reflns_limit_l_max 11
_diffrn_reflns_limit_l_min -11
_diffrn_reflns_number 4131
_diffrn_reflns_point_group_measured_fraction_full 0.997
_diffrn_reflns_point_group_measured_fraction_max 0.997
_diffrn_reflns_theta_full 24.858
_diffrn_reflns_theta_max 24.858
_diffrn_reflns_theta_min 3.183
_exptl_absorpt_coefficient_mu 8.060
_exptl_absorpt_correction_T_max 0.832
_exptl_absorpt_correction_T_min 0.745
_exptl_absorpt_correction_type empirical
_exptl_absorpt_process_details 'ABSCOR (Higashi, 1995)'
_exptl_crystal_colour yellow
_exptl_crystal_density_diffrn 2.375
_exptl_crystal_description block
_exptl_crystal_F_000 736
_exptl_crystal_size_max 0.27
_exptl_crystal_size_mid 0.23
_exptl_crystal_size_min 0.11
_refine_diff_density_max 0.910
_refine_diff_density_min -1.116
_refine_diff_density_rms 0.236
_refine_ls_extinction_coef 0.0095(14)
_refine_ls_extinction_expression Fc^*^=kFc[1+0.001xFc^2^\l^3^/sin(2\q)]^-1/4^
_refine_ls_extinction_method 'SHELXL-2019/2 (Sheldrick 2019)'
_refine_ls_goodness_of_fit_ref 1.168
_refine_ls_hydrogen_treatment constr
_refine_ls_matrix_type full
_refine_ls_number_parameters 70
_refine_ls_number_reflns 933
_refine_ls_number_restraints 0
_refine_ls_restrained_S_all 1.168
_refine_ls_R_factor_all 0.0779
_refine_ls_R_factor_gt 0.0525
_refine_ls_shift/su_max 0.000
_refine_ls_shift/su_mean 0.000
_refine_ls_structure_factor_coef Fsqd
_refine_ls_weighting_details 'w=1/[\s^2^(Fo^2^)+(0.0523P)^2^+19.9813P] where P=(Fo^2^+2Fc^2^)/3'
_refine_ls_weighting_scheme calc
_refine_ls_wR_factor_gt 0.1169
_refine_ls_wR_factor_ref 0.1686
_reflns_Friedel_coverage 0.000
_reflns_number_gt 687
_reflns_number_total 933
_reflns_threshold_expression 'I > 2\s(I)'
_cod_data_source_file d5cp01121c2.cif
_cod_data_source_block tref_CCDC1
_cod_original_cell_volume 1079.6(4)
_cod_original_sg_symbol_H-M 'C 2/c'
_cod_database_code 7250563
_shelx_shelxl_version_number 2019/2
_shelx_space_group_comment
;
The symmetry employed for this shelxl refinement is uniquely defined
by the following loop, which should always be used as a source of
symmetry information in preference to the above space-group names.
They are only intended as comments.
;

loop_
_space_group_symop_operation_xyz
'x, y, z'
'-x, y, -z+1/2'
'x+1/2, y+1/2, z'
'-x+1/2, y+1/2, -z+1/2'
'-x, -y, -z'
'x, -y, z-1/2'
'-x+1/2, -y+1/2, -z'
'x+1/2, -y+1/2, z-1/2'

loop_
_atom_site_label
_atom_site_type_symbol
_atom_site_fract_x
_atom_site_fract_y
_atom_site_fract_z
_atom_site_U_iso_or_equiv
_atom_site_adp_type
_atom_site_occupancy
_atom_site_site_symmetry_order
_atom_site_calc_flag
_atom_site_refinement_flags_posn
_atom_site_refinement_flags_adp
_atom_site_refinement_flags_occupancy
_atom_site_disorder_assembly
_atom_site_disorder_group
Br1 Br 0.26978(6) 0.55212(18) 0.34636(12) 0.0510(6) Uani 1 1 d . . . . .
C1 C 0.3543(6) 0.4748(13) 0.4908(10) 0.032(2) Uani 1 1 d . . . . .
C2 C 0.3778(6) 0.2971(16) 0.5258(11) 0.041(2) Uani 1 1 d . . . . .
H2 H 0.355186 0.187873 0.478837 0.049 Uiso 1 1 calc R U . . .
C3 C 0.4417(6) 0.2956(13) 0.6440(10) 0.033(2) Uani 1 1 d . . . . .
C4 C 0.4676(6) 0.4792(14) 0.6883(9) 0.033(2) Uani 1 1 d . . . . .
O1 O 0.4469(5) 0.0153(12) 0.8245(9) 0.058(2) Uani 1 1 d . . . . .
S1 S 0.41010(14) 0.6512(3) 0.5920(3) 0.0375(7) Uani 1 1 d . . . . .
S2 S 0.500000 0.1228(5) 0.750000 0.0401(10) Uani 1 2 d S T P . .

loop_
_atom_site_aniso_label
_atom_site_aniso_U_11
_atom_site_aniso_U_22
_atom_site_aniso_U_33
_atom_site_aniso_U_23
_atom_site_aniso_U_13
_atom_site_aniso_U_12
Br1 0.0367(8) 0.0633(10) 0.0481(9) 0.0020(5) -0.0079(5) 0.0085(5)
C1 0.032(5) 0.025(5) 0.037(5) 0.015(4) -0.004(4) 0.011(4)
C2 0.029(5) 0.059(7) 0.034(5) 0.003(5) 0.002(4) -0.005(5)
C3 0.032(5) 0.029(5) 0.039(5) 0.000(4) 0.007(4) 0.004(4)
C4 0.038(5) 0.039(5) 0.020(4) -0.004(4) 0.001(4) 0.003(4)
O1 0.058(5) 0.055(5) 0.059(5) 0.018(4) 0.002(4) -0.028(4)
S1 0.0257(12) 0.0344(14) 0.0500(16) 0.0007(11) -0.0012(10) 0.0004(10)
S2 0.040(2) 0.0329(18) 0.044(2) 0.000 -0.0056(16) 0.000

loop_
_atom_type_symbol
_atom_type_description
_atom_type_scat_dispersion_real
_atom_type_scat_dispersion_imag
_atom_type_scat_source
C C 0.0033 0.0016 'International Tables Vol C Tables 4.2.6.8 and 6.1.1.4'
H H 0.0000 0.0000 'International Tables Vol C Tables 4.2.6.8 and 6.1.1.4'
Br Br -0.2901 2.4595 'International Tables Vol C Tables 4.2.6.8 and 6.1.1.4'
O O 0.0106 0.0060 'International Tables Vol C Tables 4.2.6.8 and 6.1.1.4'
S S 0.1246 0.1234 'International Tables Vol C Tables 4.2.6.8 and 6.1.1.4'

loop_
_geom_angle_atom_site_label_1
_geom_angle_atom_site_label_2
_geom_angle_atom_site_label_3
_geom_angle
_geom_angle_site_symmetry_1
_geom_angle_site_symmetry_3
_geom_angle_publ_flag
C2 C1 S1 114.6(7) . . ?
C2 C1 Br1 127.3(8) . . ?
S1 C1 Br1 118.0(5) . . ?
C1 C2 C3 110.9(10) . . ?
C1 C2 H2 124.5 . . ?
C3 C2 H2 124.5 . . ?
C4 C3 C2 112.8(9) . . ?
C4 C3 S2 110.1(7) . . ?
C2 C3 S2 137.1(8) . . ?
C3 C4 C4 113.2(5) . 2_656 ?
C3 C4 S1 111.6(7) . . ?
C4 C4 S1 135.0(3) 2_656 . ?
C4 S1 C1 90.0(4) . . ?
O1 S2 O1 116.6(8) . 2_656 ?
O1 S2 C3 113.1(5) . 2_656 ?
O1 S2 C3 109.2(5) 2_656 2_656 ?
O1 S2 C3 109.2(5) . . ?
O1 S2 C3 113.1(5) 2_656 . ?
C3 S2 C3 93.3(6) 2_656 . ?

loop_
_geom_bond_atom_site_label_1
_geom_bond_atom_site_label_2
_geom_bond_distance
_geom_bond_site_symmetry_2
_geom_bond_publ_flag
Br1 C1 1.872(8) . ?
C1 C2 1.324(13) . ?
C1 S1 1.731(10) . ?
C2 C3 1.412(13) . ?
C2 H2 0.9300 . ?
C3 C4 1.392(13) . ?
C3 S2 1.755(9) . ?
C4 C4 1.456(17) 2_656 ?
C4 S1 1.701(9) . ?
O1 S2 1.424(8) . ?

loop_
_geom_torsion_atom_site_label_1
_geom_torsion_atom_site_label_2
_geom_torsion_atom_site_label_3
_geom_torsion_atom_site_label_4
_geom_torsion
_geom_torsion_site_symmetry_1
_geom_torsion_site_symmetry_2
_geom_torsion_site_symmetry_3
_geom_torsion_site_symmetry_4
_geom_torsion_publ_flag
S1 C1 C2 C3 2.7(12) . . . . ?
Br1 C1 C2 C3 -177.8(7) . . . . ?
C1 C2 C3 C4 -3.8(12) . . . . ?
C1 C2 C3 S2 177.9(9) . . . . ?
C2 C3 C4 C4 179.0(10) . . . 2_656 ?
S2 C3 C4 C4 -2.3(13) . . . 2_656 ?
C2 C3 C4 S1 3.3(11) . . . . ?
S2 C3 C4 S1 -177.9(5) . . . . ?
C3 C4 S1 C1 -1.5(8) . . . . ?
C4 C4 S1 C1 -175.9(14) 2_656 . . . ?
C2 C1 S1 C4 -0.7(9) . . . . ?
Br1 C1 S1 C4 179.7(6) . . . . ?
C4 C3 S2 O1 116.7(8) . . . . ?
C2 C3 S2 O1 -65.0(12) . . . . ?
C4 C3 S2 O1 -111.7(8) . . . 2_656 ?
C2 C3 S2 O1 66.6(12) . . . 2_656 ?
C4 C3 S2 C3 0.8(5) . . . 2_656 ?
C2 C3 S2 C3 179.2(13) . . . 2_656 ?
